data_7701997
loop_
_publ_author_name
'Xiao, Dawei'
'Cai, Zhongzheng'
'Do, Loi'

_publ_section_title
;
 Accelerating Ethylene Polymerization Using Secondary Metal Ions in
 Tetrahydrofuran
;
_journal_name_full 'Dalton Transactions'
_journal_paper_doi 10.1039/C9DT04288A
_journal_year 2019
_chemical_formula_sum 'C27 H33 F6 Ni O5 P2 Sb'
_chemical_formula_weight 793.93
_space_group_crystal_system monoclinic
_space_group_IT_number 14
_space_group_name_Hall '-P 2ybc'
_space_group_name_H-M_alt 'P 1 21/c 1'
_atom_sites_solution_hydrogens geom
_audit_creation_method SHELXL-2018/3
_audit_update_record
;
2019-09-09 deposited with the CCDC.	2019-11-22 downloaded from the CCDC.
;
_cell_angle_alpha 90
_cell_angle_beta 90.9730(10)
_cell_angle_gamma 90
_cell_formula_units_Z 4
_cell_length_a 8.7204(4)
_cell_length_b 14.0336(6)
_cell_length_c 25.4624(11)
_cell_measurement_reflns_used 9963
_cell_measurement_temperature 123(2)
_cell_measurement_theta_max 27.52
_cell_measurement_theta_min 2.34
_cell_volume 3115.6(2)
_computing_cell_refinement 'Bruker SAINT'
_computing_data_collection 'Bruker APEX2'
_computing_data_reduction 'Bruker SAINT'
_computing_molecular_graphics 'Bruker SHELXTL'
_computing_publication_material 'Bruker SHELXTL'
_computing_structure_refinement 'SHELXL-2018/3 (Sheldrick, 2018)'
_computing_structure_solution 'SHELXS-97 (Sheldrick 2008)'
_diffrn_ambient_temperature 123(2)
_diffrn_measured_fraction_theta_full 0.998
_diffrn_measured_fraction_theta_max 0.984
_diffrn_measurement_device_type 'Bruker APEX-II CCD'
_diffrn_measurement_method '\f and \w scans'
_diffrn_radiation_type MoK\a
_diffrn_radiation_wavelength 0.71073
_diffrn_reflns_av_R_equivalents 0.0086
_diffrn_reflns_av_unetI/netI 0.0098
_diffrn_reflns_Laue_measured_fraction_full 0.998
_diffrn_reflns_Laue_measured_fraction_max 0.984
_diffrn_reflns_limit_h_max 11
_diffrn_reflns_limit_h_min -10
_diffrn_reflns_limit_k_max 13
_diffrn_reflns_limit_k_min -18
_diffrn_reflns_limit_l_max 32
_diffrn_reflns_limit_l_min -32
_diffrn_reflns_number 18488
_diffrn_reflns_point_group_measured_fraction_full 0.998
_diffrn_reflns_point_group_measured_fraction_max 0.984
_diffrn_reflns_theta_full 25.242
_diffrn_reflns_theta_max 27.522
_diffrn_reflns_theta_min 2.160
_exptl_absorpt_coefficient_mu 1.645
_exptl_absorpt_correction_T_max 0.7456
_exptl_absorpt_correction_T_min 0.7009
_exptl_absorpt_correction_type multi-scan
_exptl_absorpt_process_details 'SADABS 2014/5'
_exptl_crystal_colour yellow
_exptl_crystal_density_diffrn 1.693
_exptl_crystal_description block
_exptl_crystal_F_000 1592
_exptl_crystal_size_max 0.15
_exptl_crystal_size_mid 0.10
_exptl_crystal_size_min 0.08
_refine_diff_density_max 0.786
_refine_diff_density_min -0.579
_refine_diff_density_rms 0.057
_refine_ls_extinction_method none
_refine_ls_goodness_of_fit_ref 1.030
_refine_ls_hydrogen_treatment constr
_refine_ls_matrix_type full
_refine_ls_number_parameters 383
_refine_ls_number_reflns 7071
_refine_ls_number_restraints 0
_refine_ls_restrained_S_all 1.030
_refine_ls_R_factor_all 0.0213
_refine_ls_R_factor_gt 0.0197
_refine_ls_shift/su_max 0.002
_refine_ls_shift/su_mean 0.000
_refine_ls_structure_factor_coef Fsqd
_refine_ls_weighting_details 'w=1/[\s^2^(Fo^2^)+(0.0239P)^2^+2.6506P] where P=(Fo^2^+2Fc^2^)/3'
_refine_ls_weighting_scheme calc
_refine_ls_wR_factor_gt 0.0501
_refine_ls_wR_factor_ref 0.0511
_reflns_Friedel_coverage 0.000
_reflns_number_gt 6648
_reflns_number_total 7187
_reflns_threshold_expression 'I > 2\s(I)'
_cod_data_source_file c9dt04288a2.cif
_cod_data_source_block 6a
_cod_original_sg_symbol_H-M 'P 21/c'
_cod_database_code 7701997
_shelx_shelxl_version_number 2018/3
_shelx_space_group_comment
; 
The symmetry employed for this shelxl refinement is uniquely defined 
by the following loop, which should always be used as a source of 
symmetry information in preference to the above space-group names. 
They are only intended as comments. 
;
_exptl_absorpt_special_details empirical

loop_
_space_group_symop_operation_xyz
'x, y, z'
'-x, y+1/2, -z+1/2'
'-x, -y, -z'
'x, -y-1/2, z-1/2'

loop_
_atom_site_label
_atom_site_type_symbol
_atom_site_fract_x
_atom_site_fract_y
_atom_site_fract_z
_atom_site_U_iso_or_equiv
_atom_site_adp_type
_atom_site_occupancy
_atom_site_site_symmetry_order
_atom_site_calc_flag
_atom_site_refinement_flags_posn
_atom_site_refinement_flags_adp
Sb1 Sb 0.98597(2) 0.37777(2) 0.14232(2) 0.02335(4) Uani 1 1 d . .
Ni1 Ni 0.82474(2) 0.25106(2) 0.33953(2) 0.01695(5) Uani 1 1 d . .
P1 P 0.51037(5) 0.21790(3) 0.28312(2) 0.01876(8) Uani 1 1 d . .
P2 P 0.66084(4) 0.32540(3) 0.38977(2) 0.01622(8) Uani 1 1 d . .
F1 F 1.11097(14) 0.28942(9) 0.17771(5) 0.0413(3) Uani 1 1 d . .
F2 F 1.11400(15) 0.37070(10) 0.08432(5) 0.0488(3) Uani 1 1 d . .
F3 F 1.10484(17) 0.47742(9) 0.17070(6) 0.0528(3) Uani 1 1 d . .
F4 F 0.86703(16) 0.27865(11) 0.11517(6) 0.0534(4) Uani 1 1 d . .
F5 F 0.86190(15) 0.46731(10) 0.10704(5) 0.0491(3) Uani 1 1 d . .
F6 F 0.86031(15) 0.38550(9) 0.20132(5) 0.0409(3) Uani 1 1 d . .
O1 O 0.67859(13) 0.20144(9) 0.28965(5) 0.0241(2) Uani 1 1 d . .
O2 O 0.40729(14) 0.14742(8) 0.31372(5) 0.0251(2) Uani 1 1 d . .
O3 O 0.46011(13) 0.20515(8) 0.22416(4) 0.0225(2) Uani 1 1 d . .
O4 O 0.80666(14) 0.18283(9) 0.45668(5) 0.0300(3) Uani 1 1 d . .
O5 O 0.79792(14) 0.48539(8) 0.34270(5) 0.0257(2) Uani 1 1 d . .
C1 C 0.49920(17) 0.37565(11) 0.35142(6) 0.0184(3) Uani 1 1 d . .
C2 C 0.44418(17) 0.33181(11) 0.30490(6) 0.0195(3) Uani 1 1 d . .
C3 C 0.32767(19) 0.37542(13) 0.27497(7) 0.0252(3) Uani 1 1 d . .
H3 H 0.291774 0.346117 0.243455 0.030 Uiso 1 1 calc R U
C4 C 0.2641(2) 0.46125(13) 0.29102(7) 0.0294(4) Uani 1 1 d . .
H4 H 0.186835 0.491252 0.270121 0.035 Uiso 1 1 calc R U
C5 C 0.3139(2) 0.50283(13) 0.33756(7) 0.0281(4) Uani 1 1 d . .
H5 H 0.268062 0.560303 0.349220 0.034 Uiso 1 1 calc R U
C6 C 0.43102(19) 0.46070(12) 0.36737(7) 0.0232(3) Uani 1 1 d . .
H6 H 0.465011 0.490288 0.399046 0.028 Uiso 1 1 calc R U
C7 C 0.4402(2) 0.04440(12) 0.31459(7) 0.0306(4) Uani 1 1 d . .
H7A H 0.506885 0.027634 0.284883 0.037 Uiso 1 1 calc R U
H7AB H 0.343422 0.008031 0.310758 0.037 Uiso 1 1 calc R U
C8 C 0.5186(3) 0.01894(14) 0.36538(8) 0.0374(4) Uani 1 1 d . .
H8A H 0.530726 -0.050380 0.367560 0.056 Uiso 1 1 calc R U
H8B H 0.456685 0.041182 0.394711 0.056 Uiso 1 1 calc R U
H8C H 0.619733 0.049336 0.367151 0.056 Uiso 1 1 calc R U
C9 C 0.5557(2) 0.24768(12) 0.18326(7) 0.0255(3) Uani 1 1 d . .
H9A H 0.659226 0.218752 0.184163 0.031 Uiso 1 1 calc R U
H9AB H 0.566357 0.317107 0.189175 0.031 Uiso 1 1 calc R U
C10 C 0.4783(2) 0.22913(14) 0.13094(7) 0.0306(4) Uani 1 1 d . .
H10A H 0.542223 0.254142 0.102799 0.046 Uiso 1 1 calc R U
H10B H 0.378185 0.260810 0.129799 0.046 Uiso 1 1 calc R U
H10C H 0.464274 0.160377 0.126159 0.046 Uiso 1 1 calc R U
C11 C 0.56636(18) 0.25161(11) 0.43858(6) 0.0190(3) Uani 1 1 d . .
C12 C 0.65386(18) 0.18449(11) 0.46712(6) 0.0207(3) Uani 1 1 d . .
C13 C 0.5847(2) 0.12516(12) 0.50362(7) 0.0249(3) Uani 1 1 d . .
H13 H 0.644396 0.080478 0.523126 0.030 Uiso 1 1 calc R U
C14 C 0.4279(2) 0.13175(12) 0.51130(7) 0.0271(4) Uani 1 1 d . .
H14 H 0.380553 0.091216 0.536120 0.032 Uiso 1 1 calc R U
C15 C 0.3397(2) 0.19671(13) 0.48321(8) 0.0309(4) Uani 1 1 d . .
H15 H 0.232395 0.200536 0.488654 0.037 Uiso 1 1 calc R U
C16 C 0.4089(2) 0.25642(12) 0.44695(7) 0.0269(4) Uani 1 1 d . .
H16 H 0.348232 0.300957 0.427689 0.032 Uiso 1 1 calc R U
C17 C 0.8928(2) 0.10179(16) 0.47472(8) 0.0375(5) Uani 1 1 d . .
H17A H 0.842921 0.043271 0.462191 0.056 Uiso 1 1 calc R U
H17B H 0.897187 0.101645 0.513200 0.056 Uiso 1 1 calc R U
H17C H 0.997065 0.105070 0.461085 0.056 Uiso 1 1 calc R U
C18 C 0.73390(18) 0.42842(11) 0.42558(6) 0.0198(3) Uani 1 1 d . .
C19 C 0.80103(18) 0.50106(11) 0.39563(6) 0.0214(3) Uani 1 1 d . .
C20 C 0.8630(2) 0.58165(12) 0.41975(7) 0.0273(4) Uani 1 1 d . .
H20 H 0.907537 0.630894 0.399445 0.033 Uiso 1 1 calc R U
C21 C 0.8585(2) 0.58863(14) 0.47421(8) 0.0345(4) Uani 1 1 d . .
H21 H 0.901182 0.643134 0.491074 0.041 Uiso 1 1 calc R U
C22 C 0.7932(2) 0.51798(15) 0.50427(7) 0.0346(4) Uani 1 1 d . .
H22 H 0.791284 0.524110 0.541406 0.042 Uiso 1 1 calc R U
C23 C 0.7302(2) 0.43765(13) 0.47998(7) 0.0262(3) Uani 1 1 d . .
H23 H 0.684643 0.389170 0.500574 0.031 Uiso 1 1 calc R U
C24 C 0.8574(2) 0.55659(12) 0.30877(7) 0.0274(4) Uani 1 1 d . .
H24A H 0.852688 0.533707 0.272412 0.041 Uiso 1 1 calc R U
H24B H 0.964163 0.570210 0.318758 0.041 Uiso 1 1 calc R U
H24C H 0.796176 0.614846 0.311781 0.041 Uiso 1 1 calc R U
C25 C 1.00928(19) 0.20502(15) 0.29782(7) 0.0309(4) Uani 1 1 d . .
H25A H 1.002685 0.140193 0.282622 0.037 Uiso 1 1 calc R U
H25B H 1.058719 0.252193 0.274675 0.037 Uiso 1 1 calc R U
C26 C 1.0432(2) 0.21139(15) 0.35110(8) 0.0311(4) Uani 1 1 d . .
H26 H 1.068489 0.152887 0.371927 0.037 Uiso 1 1 calc R U
C27 C 1.01201(18) 0.29834(13) 0.37667(7) 0.0263(3) Uani 1 1 d . .
H27A H 1.060578 0.356141 0.362114 0.032 Uiso 1 1 calc R U
H27B H 1.011108 0.296930 0.415538 0.032 Uiso 1 1 calc R U

loop_
_atom_site_aniso_label
_atom_site_aniso_U_11
_atom_site_aniso_U_22
_atom_site_aniso_U_33
_atom_site_aniso_U_23
_atom_site_aniso_U_13
_atom_site_aniso_U_12
Sb1 0.02033(6) 0.02670(6) 0.02309(6) 0.00147(4) 0.00275(4) 0.00315(4)
Ni1 0.01441(9) 0.01895(10) 0.01758(10) 0.00016(7) 0.00265(7) -0.00070(7)
P1 0.01751(18) 0.01931(19) 0.01946(18) 0.00055(15) 0.00036(14) -0.00167(14)
P2 0.01650(18) 0.01540(18) 0.01683(17) 0.00163(14) 0.00213(14) 0.00021(14)
F1 0.0458(7) 0.0393(6) 0.0387(6) 0.0061(5) -0.0026(5) 0.0166(5)
F2 0.0402(7) 0.0691(9) 0.0377(7) 0.0109(6) 0.0193(5) 0.0164(6)
F3 0.0543(8) 0.0378(7) 0.0661(9) -0.0020(6) -0.0062(7) -0.0162(6)
F4 0.0456(7) 0.0578(8) 0.0569(8) -0.0234(7) 0.0003(6) -0.0159(6)
F5 0.0495(7) 0.0605(8) 0.0372(6) 0.0089(6) 0.0003(6) 0.0287(7)
F6 0.0447(7) 0.0477(7) 0.0309(6) -0.0007(5) 0.0144(5) 0.0078(5)
O1 0.0199(6) 0.0253(6) 0.0271(6) -0.0072(5) -0.0015(4) 0.0012(5)
O2 0.0261(6) 0.0219(6) 0.0275(6) 0.0048(5) 0.0050(5) -0.0017(5)
O3 0.0222(6) 0.0253(6) 0.0199(5) 0.0001(4) 0.0005(4) -0.0068(5)
O4 0.0206(6) 0.0348(7) 0.0346(7) 0.0159(6) 0.0032(5) 0.0055(5)
O5 0.0347(7) 0.0219(6) 0.0206(5) 0.0034(5) 0.0012(5) -0.0072(5)
C1 0.0164(7) 0.0180(7) 0.0209(7) 0.0052(6) 0.0029(6) 0.0001(5)
C2 0.0177(7) 0.0198(7) 0.0211(7) 0.0033(6) 0.0029(6) 0.0004(6)
C3 0.0214(8) 0.0307(9) 0.0235(8) 0.0041(7) -0.0005(6) 0.0019(7)
C4 0.0230(8) 0.0328(9) 0.0324(9) 0.0088(7) -0.0005(7) 0.0080(7)
C5 0.0249(8) 0.0218(8) 0.0377(10) 0.0050(7) 0.0041(7) 0.0067(6)
C6 0.0227(8) 0.0196(8) 0.0273(8) 0.0011(6) 0.0030(6) 0.0007(6)
C7 0.0438(11) 0.0194(8) 0.0288(9) 0.0010(7) 0.0029(8) -0.0066(7)
C8 0.0491(12) 0.0225(9) 0.0403(11) 0.0041(8) -0.0054(9) 0.0017(8)
C9 0.0279(8) 0.0265(8) 0.0223(8) 0.0013(6) 0.0053(6) -0.0062(7)
C10 0.0352(10) 0.0347(10) 0.0220(8) 0.0028(7) 0.0009(7) -0.0002(8)
C11 0.0216(7) 0.0164(7) 0.0190(7) 0.0015(6) 0.0046(6) 0.0003(6)
C12 0.0219(7) 0.0210(7) 0.0194(7) 0.0002(6) 0.0026(6) 0.0004(6)
C13 0.0327(9) 0.0220(8) 0.0201(8) 0.0044(6) 0.0026(7) 0.0019(7)
C14 0.0338(9) 0.0238(8) 0.0240(8) 0.0034(6) 0.0101(7) -0.0034(7)
C15 0.0238(8) 0.0304(9) 0.0388(10) 0.0070(8) 0.0133(7) 0.0000(7)
C16 0.0231(8) 0.0247(8) 0.0333(9) 0.0077(7) 0.0068(7) 0.0041(6)
C17 0.0283(9) 0.0446(11) 0.0395(11) 0.0171(9) 0.0021(8) 0.0121(8)
C18 0.0202(7) 0.0183(7) 0.0209(7) -0.0020(6) 0.0004(6) 0.0008(6)
C19 0.0203(7) 0.0194(7) 0.0245(8) -0.0010(6) 0.0008(6) 0.0017(6)
C20 0.0255(8) 0.0193(8) 0.0373(9) -0.0029(7) 0.0013(7) -0.0014(6)
C21 0.0342(10) 0.0284(9) 0.0408(11) -0.0144(8) -0.0012(8) -0.0012(8)
C22 0.0389(10) 0.0398(11) 0.0253(9) -0.0133(8) 0.0026(7) 0.0016(8)
C23 0.0266(8) 0.0286(9) 0.0233(8) -0.0025(7) 0.0036(6) 0.0022(7)
C24 0.0274(8) 0.0238(8) 0.0311(9) 0.0095(7) 0.0053(7) -0.0014(7)
C25 0.0183(8) 0.0443(11) 0.0302(9) -0.0058(8) 0.0081(7) 0.0020(7)
C26 0.0195(8) 0.0381(10) 0.0357(10) 0.0001(8) 0.0015(7) 0.0035(7)
C27 0.0163(7) 0.0335(9) 0.0293(8) -0.0031(7) -0.0004(6) -0.0031(7)

loop_
_atom_type_symbol
_atom_type_description
_atom_type_scat_dispersion_real
_atom_type_scat_dispersion_imag
_atom_type_scat_source
C C 0.0033 0.0016 'International Tables Vol C Tables 4.2.6.8 and 6.1.1.4'
O O 0.0106 0.0060 'International Tables Vol C Tables 4.2.6.8 and 6.1.1.4'
F F 0.0171 0.0103 'International Tables Vol C Tables 4.2.6.8 and 6.1.1.4'
P P 0.1023 0.0942 'International Tables Vol C Tables 4.2.6.8 and 6.1.1.4'
Ni Ni 0.3393 1.1124 'International Tables Vol C Tables 4.2.6.8 and 6.1.1.4'
Sb Sb -0.5866 1.5461 'International Tables Vol C Tables 4.2.6.8 and 6.1.1.4'
H H 0.0000 0.0000 'International Tables Vol C Tables 4.2.6.8 and 6.1.1.4'

loop_
_geom_angle_atom_site_label_1
_geom_angle_atom_site_label_2
_geom_angle_atom_site_label_3
_geom_angle
F4 Sb1 F2 90.19(7)
F4 Sb1 F1 90.00(7)
F2 Sb1 F1 89.68(6)
F4 Sb1 F5 90.54(7)
F2 Sb1 F5 90.26(6)
F1 Sb1 F5 179.45(7)
F4 Sb1 F6 90.65(6)
F2 Sb1 F6 179.00(6)
F1 Sb1 F6 89.78(5)
F5 Sb1 F6 90.27(6)
F4 Sb1 F3 179.16(7)
F2 Sb1 F3 90.59(7)
F1 Sb1 F3 89.71(6)
F5 Sb1 F3 89.75(7)
F6 Sb1 F3 88.56(6)
O1 Ni1 C27 165.78(6)
O1 Ni1 C26 128.13(7)
C27 Ni1 C26 41.45(8)
O1 Ni1 C25 93.52(6)
C27 Ni1 C25 72.87(7)
C26 Ni1 C25 40.02(7)
O1 Ni1 P2 97.27(4)
C27 Ni1 P2 95.84(5)
C26 Ni1 P2 132.30(6)
C25 Ni1 P2 167.49(6)
O1 P1 O2 114.93(7)
O1 P1 O3 110.34(7)
O2 P1 O3 104.64(7)
O1 P1 C2 115.17(7)
O2 P1 C2 102.75(7)
O3 P1 C2 108.19(7)
C18 P2 C11 105.55(7)
C18 P2 C1 102.70(7)
C11 P2 C1 103.18(7)
C18 P2 Ni1 116.32(5)
C11 P2 Ni1 115.64(5)
C1 P2 Ni1 111.88(5)
P1 O1 Ni1 131.29(7)
C7 O2 P1 121.15(11)
C9 O3 P1 118.64(10)
C12 O4 C17 117.34(14)
C19 O5 C24 118.97(13)
C6 C1 C2 118.43(14)
C6 C1 P2 119.92(12)
C2 C1 P2 121.62(12)
C3 C2 C1 119.95(15)
C3 C2 P1 117.15(13)
C1 C2 P1 122.83(12)
C4 C3 C2 120.52(16)
C5 C4 C3 119.75(16)
C4 C5 C6 120.25(16)
C5 C6 C1 121.04(16)
O2 C7 C8 109.47(15)
O3 C9 C10 107.79(14)
C16 C11 C12 118.70(14)
C16 C11 P2 122.25(12)
C12 C11 P2 118.98(12)
O4 C12 C13 123.77(15)
O4 C12 C11 115.72(14)
C13 C12 C11 120.50(15)
C14 C13 C12 119.56(16)
C15 C14 C13 120.75(15)
C14 C15 C16 119.73(16)
C15 C16 C11 120.75(16)
C23 C18 C19 119.27(15)
C23 C18 P2 123.98(13)
C19 C18 P2 116.73(12)
O5 C19 C20 124.59(15)
O5 C19 C18 114.63(14)
C20 C19 C18 120.78(15)
C21 C20 C19 118.67(17)
C22 C21 C20 121.37(17)
C21 C22 C23 119.86(17)
C18 C23 C22 120.05(17)
C26 C25 Ni1 68.19(10)
C25 C26 C27 117.87(18)
C25 C26 Ni1 71.78(10)
C27 C26 Ni1 68.73(10)
C26 C27 Ni1 69.81(10)

loop_
_geom_bond_atom_site_label_1
_geom_bond_atom_site_label_2
_geom_bond_distance
Sb1 F4 1.8613(13)
Sb1 F2 1.8691(12)
Sb1 F1 1.8718(11)
Sb1 F5 1.8772(12)
Sb1 F6 1.8775(11)
Sb1 F3 1.8780(13)
Ni1 O1 1.9150(11)
Ni1 C27 1.9872(16)
Ni1 C26 2.0014(18)
Ni1 C25 2.0476(17)
Ni1 P2 2.1977(4)
P1 O1 1.4915(12)
P1 O2 1.5547(12)
P1 O3 1.5671(12)
P1 C2 1.7908(16)
P2 C18 1.8186(16)
P2 C11 1.8250(16)
P2 C1 1.8415(16)
O2 C7 1.474(2)
O3 C9 1.4714(19)
O4 C12 1.363(2)
O4 C17 1.434(2)
O5 C19 1.365(2)
O5 C24 1.4245(19)
C1 C6 1.397(2)
C1 C2 1.412(2)
C2 C3 1.400(2)
C3 C4 1.390(2)
C4 C5 1.384(3)
C5 C6 1.394(2)
C7 C8 1.496(3)
C9 C10 1.506(2)
C11 C16 1.394(2)
C11 C12 1.407(2)
C12 C13 1.393(2)
C13 C14 1.387(3)
C14 C15 1.384(3)
C15 C16 1.392(2)
C18 C23 1.392(2)
C18 C19 1.407(2)
C19 C20 1.392(2)
C20 C21 1.391(3)
C21 C22 1.381(3)
C22 C23 1.394(3)
C25 C26 1.386(3)
C26 C27 1.412(3)
